data_8107681
loop_
_publ_author_name
'Liu, Fang-Fang'
'Ping, Zhao-Yan'
'Zhou, Wei-Wei'
'Zhao, Wang'

_publ_section_title
;
 The crystal structure of poly[bis(\m
 2&#x2212;3&#x2212;aminopyridine&#x2212;4&#x2212;carboxylato&#x2212;\k 2
 N:O)Zinc(II)], [Zn(C6H5N2O2)2] n
;
_journal_issue 6
_journal_name_full 'Zeitschrift f\"ur Kristallographie - New Crystal Structures'
_journal_page_first 1131
_journal_page_last 1132
_journal_paper_doi 10.1515/ncrs-2023-0358
_journal_volume 238
_journal_year 2023
_chemical_absolute_configuration ad
_chemical_formula_moiety 'C12 H10 N4 O4 Zn'
_chemical_formula_sum 'C12 H10 N4 O4 Zn'
_chemical_formula_weight 339.61
_space_group_crystal_system orthorhombic
_space_group_IT_number 19
_space_group_name_Hall 'P 2ac 2ab'
_space_group_name_H-M_alt 'P 21 21 21'
_atom_sites_solution_hydrogens mixed
_atom_sites_solution_primary dual
_cell_angle_alpha 90
_cell_angle_beta 90
_cell_angle_gamma 90
_cell_formula_units_Z 4
_cell_length_a 7.6139(7)
_cell_length_b 12.4890(13)
_cell_length_c 13.9382(13)
_cell_measurement_reflns_used 1817
_cell_measurement_temperature 296.15
_cell_measurement_theta_max 25.99
_cell_measurement_theta_min 2.92
_cell_volume 1325.4(2)
_computing_cell_refinement 'SAINT v8.34A (Bruker, 2013) [1]'
_computing_data_collection 'SAINT v8.34A (Bruker, 2013) [1]'
_computing_data_reduction 'SAINT v8.34A (Bruker, 2013) [1]'
_computing_molecular_graphics 'Diamond 4.6.8 [2]'
_computing_publication_material 'Olex2 1.5 (Dolomanov et al., 2009) [3]'
_computing_structure_refinement 'SHELXL 2018/3 (Sheldrick, 2015) [4]'
_computing_structure_solution 'SHELXT 2014/5 (Sheldrick, 2014) [5]'
_diffrn_ambient_temperature 296.15
_diffrn_measured_fraction_theta_full 0.999
_diffrn_measured_fraction_theta_max 0.990
_diffrn_measurement_device_type 'Bruker APEX-II CCD'
_diffrn_measurement_method '\f and \w scans'
_diffrn_radiation_monochromator graphite
_diffrn_radiation_type MoK\a
_diffrn_radiation_wavelength 0.71073
_diffrn_reflns_av_R_equivalents 0.0463
_diffrn_reflns_av_unetI/netI 0.0675
_diffrn_reflns_Laue_measured_fraction_full 0.999
_diffrn_reflns_Laue_measured_fraction_max 0.990
_diffrn_reflns_limit_h_max 9
_diffrn_reflns_limit_h_min -9
_diffrn_reflns_limit_k_max 16
_diffrn_reflns_limit_k_min -16
_diffrn_reflns_limit_l_max 17
_diffrn_reflns_limit_l_min -12
_diffrn_reflns_number 8073
_diffrn_reflns_point_group_measured_fraction_full 0.997
_diffrn_reflns_point_group_measured_fraction_max 0.985
_diffrn_reflns_theta_full 25.242
_diffrn_reflns_theta_max 27.575
_diffrn_reflns_theta_min 2.190
_diffrn_source_current 30.0
_diffrn_source_power 1.5
_diffrn_source_voltage 50.0
_diffrn_standards_number 0
_exptl_absorpt_coefficient_mu 1.875
_exptl_absorpt_correction_T_max 0.7456
_exptl_absorpt_correction_T_min 0.6511
_exptl_absorpt_correction_type multi-scan
_exptl_absorpt_process_details
;
SADABS-2014/5 (Bruker,2014/5) was used for absorption correction.
wR2(int) was 0.0775 before and 0.0424 after correction.
The Ratio of minimum to maximum transmission is 0.8733.
The \l/2 correction factor is 0.00150.
;
_exptl_crystal_colour yellow
_exptl_crystal_colour_primary colourless
_exptl_crystal_density_diffrn 1.702
_exptl_crystal_density_meas .
_exptl_crystal_description block
_exptl_crystal_F_000 688
_refine_diff_density_max 0.306
_refine_diff_density_min -0.323
_refine_diff_density_rms 0.072
_refine_ls_abs_structure_details
;
 Flack x determined using 826 quotients [(I+)-(I-)]/[(I+)+(I-)]
 (Parsons, Flack and Wagner, Acta Cryst. B69 (2013) 249-259).
;
_refine_ls_abs_structure_Flack 0.004(12)
_refine_ls_extinction_coef .
_refine_ls_extinction_method none
_refine_ls_goodness_of_fit_ref 0.983
_refine_ls_hydrogen_treatment constr
_refine_ls_matrix_type full
_refine_ls_number_parameters 191
_refine_ls_number_reflns 3023
_refine_ls_number_restraints 6
_refine_ls_restrained_S_all 0.983
_refine_ls_R_factor_all 0.0583
_refine_ls_R_factor_gt 0.0391
_refine_ls_shift/su_max 0.001
_refine_ls_shift/su_mean 0.000
_refine_ls_structure_factor_coef Fsqd
_refine_ls_weighting_details 'w=1/[\s^2^(Fo^2^)+(0.0239P)^2^] where P=(Fo^2^+2Fc^2^)/3'
_refine_ls_weighting_scheme calc
_refine_ls_wR_factor_gt 0.0659
_refine_ls_wR_factor_ref 0.0710
_reflns_Friedel_coverage 0.723
_reflns_Friedel_fraction_full 0.996
_reflns_Friedel_fraction_max 0.978
_reflns_number_gt 2424
_reflns_number_total 3023
_reflns_threshold_expression 'I > 2\s(I)'
_cod_data_source_file suppl_j_ncrs-2023-0358_suppl_001.cif
_cod_data_source_block 1
_cod_database_code 8107681
_shelx_space_group_comment
;
The symmetry employed for this shelxl refinement is uniquely defined
by the following loop, which should always be used as a source of
symmetry information in preference to the above space-group names.
They are only intended as comments.
;
_olex2_refinement_description
;
1. Fixed Uiso
 At 1.2 times of:
  All C(H) groups, All N(H,H) groups
2. Uiso/Uaniso restraints and constraints
Uanis(C11) \\sim Ueq: with sigma of 0.01 and sigma for terminal atoms of 0.02
3. Rigid body (RIGU) restrains
 C11
 with sigma for 1-2 distances of 0.004 and sigma for 1-3 distances of 0.004
4.a Rotating group:
 N4(H4A,H4B)
4.b Aromatic/amide H refined with riding coordinates:
 C4(H4), C7(H7), C8(H8), C9(H9), C10(H10), C12(H12)
4.c X=CH2 refined with riding coordinates:
 N3(H3A,H3B)
;
_olex2_submission_special_instructions 'No special instructions were received'

loop_
_space_group_symop_operation_xyz
'x, y, z'
'-x+1/2, -y, z+1/2'
'-x, y+1/2, -z+1/2'
'x+1/2, -y+1/2, -z'

loop_
_atom_site_label
_atom_site_type_symbol
_atom_site_fract_x
_atom_site_fract_y
_atom_site_fract_z
_atom_site_U_iso_or_equiv
_atom_site_adp_type
_atom_site_occupancy
_atom_site_site_symmetry_order
_atom_site_calc_flag
_atom_site_refinement_flags_posn
_atom_site_refinement_flags_adp
_atom_site_refinement_flags_occupancy
_atom_site_disorder_assembly
_atom_site_disorder_group
Zn01 Zn 0.40340(6) 0.55320(4) 0.72064(4) 0.02899(15) Uani 1 1 d . . . . .
O1 O 0.2312(5) 0.6572(3) 0.8818(2) 0.0409(9) Uani 1 1 d . . . . .
O2 O 0.2883(4) 0.6927(2) 0.7283(3) 0.0404(8) Uani 1 1 d . . . . .
O3 O 0.5196(5) 0.5171(3) 0.6003(3) 0.0447(10) Uani 1 1 d . . . . .
N1 N 0.9465(5) 0.4970(3) 0.3320(3) 0.0294(10) Uani 1 1 d . . . . .
O4 O 0.6962(5) 0.6497(3) 0.6392(3) 0.0545(11) Uani 1 1 d . . . . .
N2 N -0.1933(4) 0.9498(3) 0.7895(3) 0.0314(8) Uani 1 1 d . . . . .
N3 N -0.0059(6) 0.7805(3) 0.9737(3) 0.0405(11) Uani 1 1 d . . . . .
H3A H -0.073203 0.799180 1.020349 0.049 Uiso 1 1 calc R U . . .
H3B H 0.075379 0.733814 0.982894 0.049 Uiso 1 1 calc R U . . .
C1 C 0.0739(6) 0.7973(3) 0.8055(3) 0.0249(10) Uani 1 1 d . . . . .
C2 C -0.0277(6) 0.8248(4) 0.8858(3) 0.0268(11) Uani 1 1 d . . . . .
C3 C 0.7595(6) 0.5489(5) 0.4982(3) 0.0297(10) Uani 1 1 d . . . . .
C4 C 0.0406(5) 0.8518(4) 0.7211(4) 0.0327(10) Uani 1 1 d . . . . .
H4 H 0.109485 0.837361 0.667545 0.039 Uiso 1 1 calc R U . . .
C5 C 0.2073(6) 0.7102(4) 0.8071(3) 0.0296(11) Uani 1 1 d . . . . .
C6 C 0.6543(7) 0.5755(5) 0.5859(4) 0.0359(13) Uani 1 1 d . . . . .
C7 C 0.7158(7) 0.4618(4) 0.4418(3) 0.0362(12) Uani 1 1 d . . . . .
H7 H 0.621118 0.419031 0.459420 0.043 Uiso 1 1 calc R U . . .
C8 C -0.1603(6) 0.9004(4) 0.8724(3) 0.0307(12) Uani 1 1 d . . . . .
H8 H -0.230379 0.917560 0.924867 0.037 Uiso 1 1 calc R U . . .
C9 C -0.0902(6) 0.9264(3) 0.7138(3) 0.0355(11) Uani 1 1 d . . . . .
H9 H -0.108348 0.961438 0.655730 0.043 Uiso 1 1 calc R U . . .
C10 C 0.9884(7) 0.5818(4) 0.3831(4) 0.0424(14) Uani 1 1 d . . . . .
H10 H 1.080351 0.624565 0.361673 0.051 Uiso 1 1 calc R U . . .
C11 C 0.9015(8) 0.6114(4) 0.4684(3) 0.0444(13) Uani 1 1 d . U . . .
C12 C 0.8088(6) 0.4369(4) 0.3607(3) 0.0366(12) Uani 1 1 d . . . . .
H12 H 0.776369 0.377456 0.324578 0.044 Uiso 1 1 calc R U . . .
N4 N 0.9611(8) 0.6992(4) 0.5176(4) 0.106(3) Uani 1 1 d . . . . .
H4A H 0.983279 0.749859 0.477434 0.127 Uiso 1 1 d R U . . .
H4B H 0.879417 0.719749 0.556284 0.127 Uiso 1 1 d R U . . .

loop_
_atom_site_aniso_label
_atom_site_aniso_U_11
_atom_site_aniso_U_22
_atom_site_aniso_U_33
_atom_site_aniso_U_23
_atom_site_aniso_U_13
_atom_site_aniso_U_12
Zn01 0.0240(2) 0.0349(3) 0.0280(3) -0.0001(3) 0.0005(3) 0.0006(3)
O1 0.044(2) 0.043(2) 0.035(2) 0.0020(17) -0.0051(16) 0.0123(19)
O2 0.0395(19) 0.038(2) 0.044(2) 0.003(2) 0.011(2) 0.0110(16)
O3 0.035(2) 0.058(3) 0.041(2) -0.0024(18) 0.0142(17) -0.005(2)
N1 0.025(2) 0.031(2) 0.033(2) -0.0011(19) 0.0039(18) 0.0018(18)
O4 0.059(3) 0.059(3) 0.045(2) -0.016(2) 0.020(2) -0.004(2)
N2 0.0252(18) 0.038(2) 0.031(2) 0.002(2) 0.0043(18) 0.0037(19)
N3 0.047(3) 0.049(3) 0.025(2) 0.003(2) 0.0030(19) 0.007(2)
C1 0.023(2) 0.026(2) 0.026(2) -0.0014(18) 0.0001(18) -0.001(2)
C2 0.026(2) 0.027(3) 0.028(3) -0.002(2) -0.001(2) -0.001(2)
C3 0.028(2) 0.031(3) 0.030(2) 0.004(3) 0.0046(19) 0.002(3)
C4 0.028(2) 0.042(3) 0.029(2) 0.003(3) 0.006(2) 0.007(2)
C5 0.025(2) 0.031(3) 0.032(3) -0.003(2) -0.002(2) -0.002(2)
C6 0.030(3) 0.043(4) 0.034(3) 0.010(3) 0.005(2) 0.010(2)
C7 0.029(3) 0.038(3) 0.041(3) 0.002(3) 0.008(2) -0.005(3)
C8 0.030(3) 0.035(3) 0.027(3) -0.003(2) 0.007(2) 0.000(2)
C9 0.032(2) 0.045(3) 0.029(2) 0.007(2) 0.004(3) 0.009(2)
C10 0.039(3) 0.047(4) 0.042(3) -0.005(3) 0.020(2) -0.014(3)
C11 0.050(3) 0.041(3) 0.042(3) -0.011(2) 0.016(3) -0.013(3)
C12 0.036(3) 0.031(3) 0.043(3) -0.005(3) 0.003(2) -0.001(3)
N4 0.141(6) 0.088(5) 0.087(4) -0.056(4) 0.068(4) -0.076(4)

loop_
_atom_type_symbol
_atom_type_description
_atom_type_scat_dispersion_real
_atom_type_scat_dispersion_imag
_atom_type_scat_source
C C 0.0033 0.0016 'International Tables Vol C Tables 4.2.6.8 and 6.1.1.4'
H H 0.0000 0.0000 'International Tables Vol C Tables 4.2.6.8 and 6.1.1.4'
N N 0.0061 0.0033 'International Tables Vol C Tables 4.2.6.8 and 6.1.1.4'
O O 0.0106 0.0060 'International Tables Vol C Tables 4.2.6.8 and 6.1.1.4'
Zn Zn 0.2839 1.4301 'International Tables Vol C Tables 4.2.6.8 and 6.1.1.4'

loop_
_geom_angle_atom_site_label_1
_geom_angle_atom_site_label_2
_geom_angle_atom_site_label_3
_geom_angle
_geom_angle_site_symmetry_1
_geom_angle_site_symmetry_3
O2 Zn01 N1 119.14(16) . 2_665
O2 Zn01 N2 102.35(15) . 3_546
O3 Zn01 O2 117.19(15) . .
O3 Zn01 N1 109.37(15) . 2_665
O3 Zn01 N2 98.53(15) . 3_546
N1 Zn01 N2 107.28(15) 2_665 3_546
C5 O2 Zn01 114.6(3) . .
C6 O3 Zn01 111.6(3) . .
C10 N1 Zn01 121.7(3) . 2_664
C10 N1 C12 118.5(4) . .
C12 N1 Zn01 119.5(3) . 2_664
C8 N2 Zn01 119.7(3) . 3_556
C8 N2 C9 118.0(4) . .
C9 N2 Zn01 122.3(3) . 3_556
H3A N3 H3B 120.0 . .
C2 N3 H3A 120.0 . .
C2 N3 H3B 120.0 . .
C2 C1 C5 122.9(4) . .
C4 C1 C2 117.2(4) . .
C4 C1 C5 119.9(4) . .
N3 C2 C1 123.6(4) . .
N3 C2 C8 119.1(4) . .
C8 C2 C1 117.2(4) . .
C7 C3 C6 120.6(4) . .
C7 C3 C11 117.2(4) . .
C11 C3 C6 122.1(5) . .
C1 C4 H4 118.9 . .
C9 C4 C1 122.2(4) . .
C9 C4 H4 118.9 . .
O1 C5 O2 123.8(5) . .
O1 C5 C1 120.0(4) . .
O2 C5 C1 116.2(4) . .
O3 C6 C3 115.6(5) . .
O4 C6 O3 123.0(5) . .
O4 C6 C3 121.4(5) . .
C3 C7 H7 119.2 . .
C12 C7 C3 121.5(5) . .
C12 C7 H7 119.2 . .
N2 C8 C2 124.5(4) . .
N2 C8 H8 117.8 . .
C2 C8 H8 117.8 . .
N2 C9 C4 120.9(4) . .
N2 C9 H9 119.6 . .
C4 C9 H9 119.6 . .
N1 C10 H10 118.2 . .
N1 C10 C11 123.6(5) . .
C11 C10 H10 118.2 . .
C3 C11 C10 117.8(5) . .
N4 C11 C3 123.7(5) . .
N4 C11 C10 118.5(5) . .
N1 C12 C7 121.3(5) . .
N1 C12 H12 119.4 . .
C7 C12 H12 119.4 . .
C11 N4 H4A 109.1 . .
C11 N4 H4B 108.2 . .
H4A N4 H4B 109.2 . .

loop_
_geom_bond_atom_site_label_1
_geom_bond_atom_site_label_2
_geom_bond_distance
_geom_bond_site_symmetry_2
Zn01 O2 1.953(3) .
Zn01 O3 1.950(3) .
Zn01 N1 2.027(4) 2_665
Zn01 N2 2.061(4) 3_546
O1 C5 1.247(5) .
O2 C5 1.278(5) .
O3 C6 1.274(6) .
N1 C10 1.315(6) .
N1 C12 1.349(6) .
O4 C6 1.231(6) .
N2 C8 1.334(5) .
N2 C9 1.348(5) .
N3 H3A 0.8600 .
N3 H3B 0.8600 .
N3 C2 1.354(5) .
C1 C2 1.405(6) .
C1 C4 1.383(6) .
C1 C5 1.487(6) .
C2 C8 1.395(6) .
C3 C6 1.499(6) .
C3 C7 1.382(6) .
C3 C11 1.397(7) .
C4 H4 0.9300 .
C4 C9 1.368(6) .
C7 H7 0.9300 .
C7 C12 1.370(6) .
C8 H8 0.9300 .
C9 H9 0.9300 .
C10 H10 0.9300 .
C10 C11 1.411(6) .
C11 N4 1.370(6) .
C12 H12 0.9300 .
N4 H4A 0.8619 .
N4 H4B 0.8620 .

loop_
_geom_torsion_atom_site_label_1
_geom_torsion_atom_site_label_2
_geom_torsion_atom_site_label_3
_geom_torsion_atom_site_label_4
_geom_torsion
_geom_torsion_site_symmetry_1
_geom_torsion_site_symmetry_2
_geom_torsion_site_symmetry_3
_geom_torsion_site_symmetry_4
Zn01 O2 C5 O1 16.5(6) . . . .
Zn01 O2 C5 C1 -161.4(3) . . . .
Zn01 O3 C6 O4 -4.5(6) . . . .
Zn01 O3 C6 C3 176.1(3) . . . .
Zn01 N1 C10 C11 -171.3(4) 2_664 . . .
Zn01 N1 C12 C7 172.8(4) 2_664 . . .
Zn01 N2 C8 C2 176.4(3) 3_556 . . .
Zn01 N2 C9 C4 -175.4(3) 3_556 . . .
N1 C10 C11 C3 -2.3(8) . . . .
N1 C10 C11 N4 177.5(6) . . . .
N3 C2 C8 N2 179.5(4) . . . .
C1 C2 C8 N2 -1.8(7) . . . .
C1 C4 C9 N2 -0.1(7) . . . .
C2 C1 C4 C9 -2.7(7) . . . .
C2 C1 C5 O1 0.9(7) . . . .
C2 C1 C5 O2 178.9(4) . . . .
C3 C7 C12 N1 -0.4(8) . . . .
C4 C1 C2 N3 -177.8(4) . . . .
C4 C1 C2 C8 3.5(6) . . . .
C4 C1 C5 O1 -176.3(4) . . . .
C4 C1 C5 O2 1.7(6) . . . .
C5 C1 C2 N3 4.9(7) . . . .
C5 C1 C2 C8 -173.7(4) . . . .
C5 C1 C4 C9 174.6(4) . . . .
C6 C3 C7 C12 179.1(5) . . . .
C6 C3 C11 C10 -177.8(5) . . . .
C6 C3 C11 N4 2.4(9) . . . .
C7 C3 C6 O3 -4.0(7) . . . .
C7 C3 C6 O4 176.6(5) . . . .
C7 C3 C11 C10 0.6(7) . . . .
C7 C3 C11 N4 -179.2(6) . . . .
C8 N2 C9 C4 1.9(7) . . . .
C9 N2 C8 C2 -1.0(7) . . . .
C10 N1 C12 C7 -1.2(7) . . . .
C11 C3 C6 O3 174.4(5) . . . .
C11 C3 C6 O4 -5.1(8) . . . .
C11 C3 C7 C12 0.6(7) . . . .
C12 N1 C10 C11 2.5(8) . . . .
